data_7035112
loop_
_publ_author_name
'Liu, Jing-Jing'
'Lin, Yue-Jian'
'Jin, Guo-Xin'

_publ_section_title
;
 A stepwise assembly of a molecular box from 16-electron half-sandwich
 precursors [Cp*M(pdt)] (M = Rh, Ir).
;
_journal_issue 22
_journal_name_full 'Dalton transactions (Cambridge, England : 2003)'
_journal_page_first 10281
_journal_page_last 10288
_journal_paper_doi 10.1039/c5dt01061f
_journal_volume 44
_journal_year 2015
_chemical_formula_sum 'C28 H34 N4 Rh2 S4'
_chemical_formula_weight 760.65
_chemical_name_systematic
; 
 ? 
;
_space_group_crystal_system monoclinic
_space_group_IT_number 14
_space_group_name_Hall '-P 2ybc'
_space_group_name_H-M_alt 'P 1 21/c 1'
_symmetry_space_group_name_Hall '-P 2ybc'
_symmetry_space_group_name_H-M 'P 1 21/c 1'
_atom_sites_solution_hydrogens geom
_audit_creation_method SHELXL-2013
_audit_update_record
;
2015-01-24 deposited with the CCDC.
2015-04-22 downloaded from the CCDC.
;
_cell_angle_alpha 90
_cell_angle_beta 98.709(2)
_cell_angle_gamma 90
_cell_formula_units_Z 4
_cell_length_a 15.9143(19)
_cell_length_b 14.3411(18)
_cell_length_c 13.2230(16)
_cell_measurement_reflns_used 4908
_cell_measurement_temperature 193(2)
_cell_measurement_theta_max 26.84
_cell_measurement_theta_min 2.35
_cell_volume 2983.1(6)
_computing_cell_refinement 'Bruker SAINT'
_computing_data_collection 'Bruker APEX2'
_computing_data_reduction 'Bruker SAINT'
_computing_molecular_graphics 'Bruker SHELXTL'
_computing_publication_material 'Bruker SHELXTL'
_computing_structure_refinement 'SHELXL-2013 (Sheldrick, 2013)'
_computing_structure_solution 'SHELXS-97 (Sheldrick, 2008)'
_diffrn_ambient_temperature 193(2)
_diffrn_measured_fraction_theta_full 0.990
_diffrn_measured_fraction_theta_max 0.990
_diffrn_measurement_device_type 'Bruker APEX-II CCD'
_diffrn_measurement_method '\f and \w scans'
_diffrn_radiation_type MoK\a
_diffrn_radiation_wavelength 0.71073
_diffrn_reflns_av_R_equivalents 0.0523
_diffrn_reflns_av_unetI/netI 0.0593
_diffrn_reflns_laue_measured_fraction_full 0.990
_diffrn_reflns_laue_measured_fraction_max 0.990
_diffrn_reflns_limit_h_max 12
_diffrn_reflns_limit_h_min -20
_diffrn_reflns_limit_k_max 18
_diffrn_reflns_limit_k_min -18
_diffrn_reflns_limit_l_max 16
_diffrn_reflns_limit_l_min -16
_diffrn_reflns_number 19582
_diffrn_reflns_point_group_measured_fraction_full 0.990
_diffrn_reflns_point_group_measured_fraction_max 0.990
_diffrn_reflns_theta_full 25.242
_diffrn_reflns_theta_max 26.992
_diffrn_reflns_theta_min 1.922
_exptl_absorpt_coefficient_mu 1.412
_exptl_absorpt_correction_T_max 0.746
_exptl_absorpt_correction_T_min 0.646
_exptl_absorpt_correction_type multi-scan
_exptl_absorpt_process_details sadabs
_exptl_crystal_colour purple
_exptl_crystal_density_diffrn 1.694
_exptl_crystal_description block
_exptl_crystal_F_000 1536
_exptl_crystal_size_max 0.150
_exptl_crystal_size_mid 0.100
_exptl_crystal_size_min 0.070
_refine_diff_density_max 1.580
_refine_diff_density_min -1.259
_refine_diff_density_rms 0.267
_refine_ls_extinction_coef 0.0013(3)
_refine_ls_extinction_expression Fc^*^=kFc[1+0.001xFc^2^\l^3^/sin(2\q)]^-1/4^
_refine_ls_extinction_method SHELXL
_refine_ls_goodness_of_fit_ref 1.066
_refine_ls_hydrogen_treatment constr
_refine_ls_matrix_type full
_refine_ls_number_parameters 354
_refine_ls_number_reflns 6442
_refine_ls_number_restraints 0
_refine_ls_restrained_S_all 1.066
_refine_ls_R_factor_all 0.0760
_refine_ls_R_factor_gt 0.0455
_refine_ls_shift/su_max 0.000
_refine_ls_shift/su_mean 0.000
_refine_ls_structure_factor_coef Fsqd
_refine_ls_weighting_details
; 
 w=1/[\s^2^(Fo^2^)+(0.1040P)^2^] 
 where P=(Fo^2^+2Fc^2^)/3 
;
_refine_ls_weighting_scheme calc
_refine_ls_wR_factor_gt 0.1233
_refine_ls_wR_factor_ref 0.1667
_reflns_Friedel_coverage 0.000
_reflns_number_gt 4638
_reflns_number_total 6442
_reflns_threshold_expression 'I > 2\s(I)'
_cod_data_source_file c5dt01061f2.cif
_cod_data_source_block complex
_cod_depositor_comments 'Adding full bibliography for 7035112--7035117.cif.'
_cod_database_code 7035112
_audit_block_doi 10.5517/cc142rzy
_shelx_space_group_comment
; 
The symmetry employed for this shelxl refinement is uniquely defined 
by the following loop, which should always be used as a source of 
symmetry information in preference to the above space-group names. 
They are only intended as comments. 
;
_shelx_estimated_absorpt_t_min 0.816
_shelx_estimated_absorpt_t_max 0.908
_shelxl_version_number 2013-2

loop_
_space_group_symop_operation_xyz
'x, y, z'
'-x, y+1/2, -z+1/2'
'-x, -y, -z'
'x, -y-1/2, z-1/2'

loop_
_atom_site_label
_atom_site_type_symbol
_atom_site_fract_x
_atom_site_fract_y
_atom_site_fract_z
_atom_site_U_iso_or_equiv
_atom_site_adp_type
_atom_site_occupancy
_atom_site_site_symmetry_order
_atom_site_calc_flag
_atom_site_refinement_flags_posn
_atom_site_refinement_flags_adp
Rh1 Rh 0.94205(3) 0.04047(3) 0.59591(3) 0.02210(16) Uani 1 1 d . .
S1 S 0.96784(10) 0.18817(10) 0.52951(12) 0.0298(3) Uani 1 1 d . .
S2 S 1.08433(9) 0.00675(10) 0.58028(11) 0.0246(3) Uani 1 1 d . .
N1 N 1.1115(4) 0.2852(4) 0.5635(4) 0.0380(13) Uani 1 1 d . .
N2 N 1.2138(3) 0.1260(4) 0.6064(4) 0.0330(12) Uani 1 1 d . .
C1 C 1.0771(4) 0.1993(4) 0.5623(4) 0.0289(13) Uani 1 1 d . .
C2 C 1.1305(3) 0.1201(4) 0.5844(4) 0.0238(12) Uani 1 1 d . .
C3 C 1.2465(5) 0.2116(5) 0.6073(5) 0.0426(17) Uani 1 1 d . .
H3 H 1.3064 0.2187 0.6224 0.051 Uiso 1 1 calc R U
C4 C 1.1970(4) 0.2898(5) 0.5874(5) 0.0378(16) Uani 1 1 d . .
H4 H 1.2238 0.3491 0.5905 0.045 Uiso 1 1 calc R U
C5 C 0.8201(4) 0.0199(5) 0.6548(5) 0.0296(14) Uani 1 1 d . .
C6 C 0.8741(4) -0.0606(4) 0.6806(4) 0.0284(13) Uani 1 1 d . .
C7 C 0.9483(4) -0.0294(4) 0.7444(4) 0.0295(13) Uani 1 1 d . .
C8 C 0.9423(4) 0.0711(4) 0.7558(4) 0.0294(13) Uani 1 1 d . .
C9 C 0.8619(4) 0.0990(4) 0.7041(5) 0.0327(14) Uani 1 1 d . .
C10 C 0.7312(4) 0.0174(7) 0.5949(6) 0.050(2) Uani 1 1 d . .
H10A H 0.6910 -0.0025 0.6399 0.074 Uiso 1 1 calc R U
H10B H 0.7294 -0.0265 0.5379 0.074 Uiso 1 1 calc R U
H10C H 0.7156 0.0798 0.5682 0.074 Uiso 1 1 calc R U
C11 C 0.8502(5) -0.1595(5) 0.6573(5) 0.0386(16) Uani 1 1 d . .
H11A H 0.9005 -0.1945 0.6449 0.058 Uiso 1 1 calc R U
H11B H 0.8069 -0.1621 0.5962 0.058 Uiso 1 1 calc R U
H11C H 0.8274 -0.1869 0.7154 0.058 Uiso 1 1 calc R U
C12 C 1.0184(4) -0.0908(5) 0.7928(5) 0.0364(15) Uani 1 1 d . .
H12A H 1.0164 -0.0955 0.8663 0.055 Uiso 1 1 calc R U
H12B H 1.0731 -0.0644 0.7820 0.055 Uiso 1 1 calc R U
H12C H 1.0117 -0.1530 0.7619 0.055 Uiso 1 1 calc R U
C13 C 1.0066(4) 0.1304(5) 0.8196(5) 0.0401(16) Uani 1 1 d . .
H13A H 1.0046 0.1937 0.7914 0.060 Uiso 1 1 calc R U
H13B H 1.0634 0.1041 0.8194 0.060 Uiso 1 1 calc R U
H13C H 0.9941 0.1325 0.8899 0.060 Uiso 1 1 calc R U
C14 C 0.8271(5) 0.1958(5) 0.7046(6) 0.0461(18) Uani 1 1 d . .
H14A H 0.8118 0.2095 0.7721 0.069 Uiso 1 1 calc R U
H14B H 0.7766 0.2011 0.6525 0.069 Uiso 1 1 calc R U
H14C H 0.8703 0.2403 0.6895 0.069 Uiso 1 1 calc R U
Rh2 Rh 0.46629(3) 0.02188(3) 0.86876(3) 0.02584(16) Uani 1 1 d . .
S3 S 0.54600(10) 0.09957(11) 1.00811(11) 0.0297(3) Uani 1 1 d . .
S4 S 0.59407(10) -0.05339(12) 0.84771(13) 0.0344(4) Uani 1 1 d . .
N3 N 0.7069(4) 0.1550(5) 1.0177(5) 0.0478(16) Uani 1 1 d . .
N4 N 0.7496(4) 0.0132(5) 0.8874(4) 0.0420(14) Uani 1 1 d . .
C15 C 0.6498(4) 0.0924(5) 0.9743(5) 0.0332(14) Uani 1 1 d . .
C16 C 0.6708(4) 0.0239(5) 0.9060(5) 0.0314(14) Uani 1 1 d . .
C17 C 0.8056(5) 0.0759(7) 0.9329(6) 0.053(2) Uani 1 1 d . .
H17 H 0.8627 0.0717 0.9205 0.063 Uiso 1 1 calc R U
C18 C 0.7859(5) 0.1440(7) 0.9948(6) 0.057(2) Uani 1 1 d . .
H18 H 0.8293 0.1859 1.0235 0.069 Uiso 1 1 calc R U
C19 C 0.3555(4) 0.0003(5) 0.7476(5) 0.0362(15) Uani 1 1 d . .
C20 C 0.3360(4) 0.0734(5) 0.8156(5) 0.0306(13) Uani 1 1 d . .
C21 C 0.3939(4) 0.1469(5) 0.8130(5) 0.0357(15) Uani 1 1 d . .
C22 C 0.4513(5) 0.1210(6) 0.7437(5) 0.0455(18) Uani 1 1 d . .
C23 C 0.4244(5) 0.0300(6) 0.7014(5) 0.0447(19) Uani 1 1 d . .
C24 C 0.3079(5) -0.0875(6) 0.7246(6) 0.0472(18) Uani 1 1 d . .
H24A H 0.2516 -0.0736 0.6865 0.071 Uiso 1 1 calc R U
H24B H 0.3016 -0.1192 0.7887 0.071 Uiso 1 1 calc R U
H24C H 0.3390 -0.1279 0.6833 0.071 Uiso 1 1 calc R U
C25 C 0.2591(4) 0.0745(6) 0.8674(5) 0.0454(18) Uani 1 1 d . .
H25A H 0.2718 0.1082 0.9324 0.068 Uiso 1 1 calc R U
H25B H 0.2426 0.0103 0.8806 0.068 Uiso 1 1 calc R U
H25C H 0.2124 0.1056 0.8234 0.068 Uiso 1 1 calc R U
C26 C 0.3929(6) 0.2376(5) 0.8679(7) 0.062(2) Uani 1 1 d . .
H26A H 0.3718 0.2867 0.8189 0.092 Uiso 1 1 calc R U
H26B H 0.4507 0.2530 0.9005 0.092 Uiso 1 1 calc R U
H26C H 0.3556 0.2327 0.9202 0.092 Uiso 1 1 calc R U
C27 C 0.5233(6) 0.1796(7) 0.7131(8) 0.072(3) Uani 1 1 d . .
H27A H 0.5037 0.2107 0.6477 0.109 Uiso 1 1 calc R U
H27B H 0.5717 0.1392 0.7059 0.109 Uiso 1 1 calc R U
H27C H 0.5407 0.2266 0.7659 0.109 Uiso 1 1 calc R U
C28 C 0.4634(5) -0.0183(8) 0.6211(6) 0.068(3) Uani 1 1 d . .
H28A H 0.4436 -0.0831 0.6154 0.102 Uiso 1 1 calc R U
H28B H 0.5254 -0.0173 0.6393 0.102 Uiso 1 1 calc R U
H28C H 0.4470 0.0134 0.5555 0.102 Uiso 1 1 calc R U

loop_
_atom_site_aniso_label
_atom_site_aniso_U_11
_atom_site_aniso_U_22
_atom_site_aniso_U_33
_atom_site_aniso_U_23
_atom_site_aniso_U_13
_atom_site_aniso_U_12
Rh1 0.0229(3) 0.0238(2) 0.0204(2) 0.00320(16) 0.00588(17) 0.00226(16)
S1 0.0278(8) 0.0263(7) 0.0361(8) 0.0073(6) 0.0078(6) 0.0042(6)
S2 0.0255(8) 0.0272(7) 0.0213(7) 0.0045(6) 0.0039(6) 0.0031(6)
N1 0.052(4) 0.034(3) 0.028(3) 0.001(2) 0.008(3) -0.007(3)
N2 0.024(3) 0.052(3) 0.023(2) 0.001(2) 0.001(2) -0.009(2)
C1 0.037(4) 0.034(3) 0.018(3) -0.001(2) 0.008(2) -0.004(3)
C2 0.018(3) 0.036(3) 0.018(3) 0.002(2) 0.005(2) -0.004(2)
C3 0.038(4) 0.059(5) 0.029(3) 0.005(3) 0.000(3) -0.016(3)
C4 0.044(4) 0.040(4) 0.030(3) 0.001(3) 0.009(3) -0.021(3)
C5 0.012(3) 0.049(4) 0.031(3) 0.007(3) 0.011(2) 0.006(2)
C6 0.039(4) 0.030(3) 0.018(3) 0.004(2) 0.009(2) -0.006(3)
C7 0.042(4) 0.032(3) 0.015(3) 0.007(2) 0.006(2) 0.001(3)
C8 0.041(4) 0.029(3) 0.021(3) -0.005(2) 0.012(3) -0.001(3)
C9 0.046(4) 0.031(3) 0.025(3) 0.005(2) 0.017(3) 0.005(3)
C10 0.009(3) 0.086(6) 0.054(5) 0.005(4) 0.007(3) 0.005(3)
C11 0.058(5) 0.033(4) 0.026(3) 0.005(3) 0.010(3) -0.012(3)
C12 0.032(4) 0.044(4) 0.034(3) 0.009(3) 0.006(3) 0.004(3)
C13 0.031(4) 0.050(4) 0.041(4) -0.012(3) 0.010(3) -0.010(3)
C14 0.055(5) 0.038(4) 0.052(4) 0.011(3) 0.030(4) 0.018(3)
Rh2 0.0221(3) 0.0355(3) 0.0198(3) 0.00147(18) 0.00282(18) 0.00278(18)
S3 0.0316(8) 0.0319(8) 0.0251(7) 0.0000(6) 0.0025(6) -0.0001(6)
S4 0.0258(8) 0.0421(9) 0.0353(9) -0.0061(7) 0.0044(6) 0.0032(6)
N3 0.047(4) 0.053(4) 0.043(3) -0.004(3) 0.008(3) -0.023(3)
N4 0.035(3) 0.064(4) 0.029(3) 0.003(3) 0.009(2) -0.006(3)
C15 0.035(4) 0.042(4) 0.023(3) 0.006(3) 0.004(2) -0.007(3)
C16 0.028(3) 0.041(4) 0.024(3) 0.007(3) 0.000(2) -0.001(3)
C17 0.043(4) 0.082(6) 0.036(4) -0.005(4) 0.016(3) -0.022(4)
C18 0.042(5) 0.080(6) 0.051(5) -0.007(4) 0.011(4) -0.030(4)
C19 0.032(4) 0.056(4) 0.019(3) 0.003(3) 0.000(2) 0.009(3)
C20 0.016(3) 0.048(4) 0.028(3) 0.006(3) 0.002(2) 0.005(3)
C21 0.031(3) 0.039(4) 0.035(3) 0.012(3) -0.002(3) 0.006(3)
C22 0.043(4) 0.064(5) 0.028(3) 0.020(3) 0.000(3) 0.001(4)
C23 0.034(4) 0.081(6) 0.018(3) 0.004(3) -0.003(3) 0.016(3)
C24 0.033(4) 0.057(5) 0.046(4) -0.007(4) -0.010(3) 0.001(3)
C25 0.023(3) 0.075(5) 0.041(4) 0.017(4) 0.013(3) 0.015(3)
C26 0.070(6) 0.037(4) 0.071(6) -0.002(4) -0.010(5) 0.012(4)
C27 0.065(6) 0.080(7) 0.072(6) 0.048(5) 0.009(5) -0.006(5)
C28 0.039(5) 0.138(10) 0.030(4) -0.003(5) 0.014(3) 0.024(5)

loop_
_atom_type_symbol
_atom_type_description
_atom_type_scat_dispersion_real
_atom_type_scat_dispersion_imag
_atom_type_scat_source
C C 0.0033 0.0016 'International Tables Vol C Tables 4.2.6.8 and 6.1.1.4'
H H 0.0000 0.0000 'International Tables Vol C Tables 4.2.6.8 and 6.1.1.4'
N N 0.0061 0.0033 'International Tables Vol C Tables 4.2.6.8 and 6.1.1.4'
S S 0.1246 0.1234 'International Tables Vol C Tables 4.2.6.8 and 6.1.1.4'
Rh Rh -1.1178 0.9187 'International Tables Vol C Tables 4.2.6.8 and 6.1.1.4'

loop_
_geom_angle_atom_site_label_1
_geom_angle_atom_site_label_2
_geom_angle_atom_site_label_3
_geom_angle
_geom_angle_site_symmetry_3
C8 Rh1 C7 39.0(2) .
C8 Rh1 C6 64.2(2) .
C7 Rh1 C6 37.5(2) .
C8 Rh1 C5 63.6(2) .
C7 Rh1 C5 63.2(2) .
C6 Rh1 C5 38.2(2) .
C8 Rh1 C9 37.6(2) .
C7 Rh1 C9 63.2(2) .
C6 Rh1 C9 63.2(2) .
C5 Rh1 C9 37.4(2) .
C8 Rh1 S1 102.01(17) .
C7 Rh1 S1 139.35(17) .
C6 Rh1 S1 154.86(17) .
C5 Rh1 S1 117.53(17) .
C9 Rh1 S1 92.87(17) .
C8 Rh1 S2 105.59(17) .
C7 Rh1 S2 94.06(18) .
C6 Rh1 S2 117.41(17) .
C5 Rh1 S2 155.20(17) .
C9 Rh1 S2 142.01(18) .
S1 Rh1 S2 85.85(5) .
C8 Rh1 S2 168.99(17) 3_756
C7 Rh1 S2 135.83(17) 3_756
C6 Rh1 S2 106.24(16) 3_756
C5 Rh1 S2 105.63(17) 3_756
C9 Rh1 S2 134.29(18) 3_756
S1 Rh1 S2 84.64(5) 3_756
S2 Rh1 S2 83.46(5) 3_756
C1 S1 Rh1 102.4(2) .
C2 S2 Rh1 101.98(19) .
C2 S2 Rh1 107.33(18) 3_756
Rh1 S2 Rh1 96.54(5) 3_756
C1 N1 C4 116.1(6) .
C2 N2 C3 116.1(6) .
N1 C1 C2 119.9(6) .
N1 C1 S1 118.4(5) .
C2 C1 S1 121.6(5) .
N2 C2 C1 123.0(6) .
N2 C2 S2 117.5(5) .
C1 C2 S2 119.4(4) .
N2 C3 C4 122.6(6) .
N1 C4 C3 122.2(6) .
C9 C5 C6 107.9(5) .
C9 C5 C10 126.4(6) .
C6 C5 C10 125.4(6) .
C9 C5 Rh1 71.4(3) .
C6 C5 Rh1 70.7(3) .
C10 C5 Rh1 128.2(5) .
C7 C6 C5 107.5(5) .
C7 C6 C11 126.0(6) .
C5 C6 C11 125.9(6) .
C7 C6 Rh1 70.5(3) .
C5 C6 Rh1 71.2(3) .
C11 C6 Rh1 130.4(4) .
C6 C7 C8 108.2(5) .
C6 C7 C12 124.9(6) .
C8 C7 C12 126.8(6) .
C6 C7 Rh1 72.0(3) .
C8 C7 Rh1 69.2(3) .
C12 C7 Rh1 125.8(4) .
C9 C8 C7 107.4(5) .
C9 C8 C13 127.3(6) .
C7 C8 C13 125.1(6) .
C9 C8 Rh1 73.5(3) .
C7 C8 Rh1 71.7(3) .
C13 C8 Rh1 124.7(4) .
C8 C9 C5 108.8(5) .
C8 C9 C14 124.6(6) .
C5 C9 C14 126.5(6) .
C8 C9 Rh1 68.8(3) .
C5 C9 Rh1 71.2(3) .
C14 C9 Rh1 127.1(4) .
C22 Rh2 C21 38.5(3) .
C22 Rh2 C20 63.2(3) .
C21 Rh2 C20 37.1(2) .
C22 Rh2 C23 38.9(3) .
C21 Rh2 C23 63.8(3) .
C20 Rh2 C23 62.6(2) .
C22 Rh2 C19 63.7(3) .
C21 Rh2 C19 63.4(3) .
C20 Rh2 C19 38.1(2) .
C23 Rh2 C19 36.8(3) .
C22 Rh2 S3 105.7(2) .
C21 Rh2 S3 93.98(19) .
C20 Rh2 S3 117.29(18) .
C23 Rh2 S3 143.4(2) .
C19 Rh2 S3 155.15(19) .
C22 Rh2 S4 102.0(2) .
C21 Rh2 S4 138.81(18) .
C20 Rh2 S4 154.08(17) .
C23 Rh2 S4 92.34(19) .
C19 Rh2 S4 117.17(18) .
S3 Rh2 S4 86.38(6) .
C22 Rh2 S3 168.0(2) 3_657
C21 Rh2 S3 136.35(18) 3_657
C20 Rh2 S3 106.73(17) 3_657
C23 Rh2 S3 132.0(2) 3_657
C19 Rh2 S3 104.5(2) 3_657
S3 Rh2 S3 84.41(6) 3_657
S4 Rh2 S3 84.75(6) 3_657
C15 S3 Rh2 100.8(2) .
C15 S3 Rh2 107.5(2) 3_657
Rh2 S3 Rh2 95.59(6) 3_657
C16 S4 Rh2 102.5(2) .
C15 N3 C18 114.8(7) .
C16 N4 C17 115.0(7) .
N3 C15 C16 122.0(6) .
N3 C15 S3 116.6(5) .
C16 C15 S3 121.4(5) .
N4 C16 C15 121.5(6) .
N4 C16 S4 117.8(5) .
C15 C16 S4 120.6(5) .
N4 C17 C18 124.1(7) .
C17 C18 N3 122.4(7) .
C23 C19 C20 107.8(7) .
C23 C19 C24 125.5(7) .
C20 C19 C24 126.5(6) .
C23 C19 Rh2 71.5(4) .
C20 C19 Rh2 70.8(3) .
C24 C19 Rh2 126.5(5) .
C21 C20 C19 109.1(6) .
C21 C20 C25 126.2(7) .
C19 C20 C25 124.2(6) .
C21 C20 Rh2 70.8(3) .
C19 C20 Rh2 71.1(3) .
C25 C20 Rh2 130.7(4) .
C20 C21 C22 107.7(6) .
C20 C21 C26 126.0(7) .
C22 C21 C26 126.2(7) .
C20 C21 Rh2 72.1(4) .
C22 C21 Rh2 69.6(4) .
C26 C21 Rh2 126.3(5) .
C21 C22 C23 107.3(6) .
C21 C22 C27 127.1(8) .
C23 C22 C27 125.5(8) .
C21 C22 Rh2 71.9(4) .
C23 C22 Rh2 72.4(4) .
C27 C22 Rh2 124.3(5) .
C19 C23 C22 108.0(6) .
C19 C23 C28 127.7(8) .
C22 C23 C28 124.3(8) .
C19 C23 Rh2 71.7(4) .
C22 C23 Rh2 68.8(4) .
C28 C23 Rh2 126.6(5) .

loop_
_geom_bond_atom_site_label_1
_geom_bond_atom_site_label_2
_geom_bond_distance
_geom_bond_site_symmetry_2
Rh1 C8 2.159(5) .
Rh1 C7 2.193(6) .
Rh1 C6 2.212(6) .
Rh1 C5 2.218(5) .
Rh1 C9 2.220(6) .
Rh1 S1 2.3528(15) .
Rh1 S2 2.3548(15) .
Rh1 S2 2.4014(15) 3_756
S1 C1 1.735(6) .
S2 C2 1.782(6) .
S2 Rh1 2.4015(15) 3_756
N1 C1 1.348(8) .
N1 C4 1.351(9) .
N2 C2 1.316(7) .
N2 C3 1.332(9) .
C1 C2 1.421(9) .
C3 C4 1.373(10) .
C5 C9 1.422(9) .
C5 C6 1.449(9) .
C5 C10 1.513(9) .
C6 C7 1.416(9) .
C6 C11 1.488(9) .
C7 C8 1.453(9) .
C7 C12 1.487(9) .
C8 C9 1.414(9) .
C8 C13 1.491(9) .
C9 C14 1.495(9) .
Rh2 C22 2.167(7) .
Rh2 C21 2.197(6) .
Rh2 C20 2.213(6) .
Rh2 C23 2.215(6) .
Rh2 C19 2.218(6) .
Rh2 S3 2.3533(16) .
Rh2 S4 2.3557(17) .
Rh2 S3 2.4122(16) 3_657
S3 C15 1.779(7) .
S3 Rh2 2.4123(16) 3_657
S4 C16 1.740(7) .
N3 C15 1.343(8) .
N3 C18 1.346(10) .
N4 C16 1.323(8) .
N4 C17 1.342(10) .
C15 C16 1.409(9) .
C17 C18 1.342(12) .
C19 C23 1.399(10) .
C19 C20 1.446(10) .
C19 C24 1.476(11) .
C20 C21 1.403(9) .
C20 C25 1.491(8) .
C21 C22 1.437(10) .
C21 C26 1.491(10) .
C22 C23 1.458(12) .
C22 C27 1.525(11) .
C23 C28 1.481(10) .

loop_
_geom_hbond_atom_site_label_D
_geom_hbond_atom_site_label_H
_geom_hbond_atom_site_label_A
_geom_hbond_distance_DH
_geom_hbond_distance_HA
_geom_hbond_distance_DA
_geom_hbond_angle_DHA
_geom_hbond_site_symmetry_A
C18 H18 S1 0.95 2.84 3.740(8) 157.9 4_566
C4 H4 N4 0.95 2.40 3.319(9) 162.4 2_756

loop_
_geom_torsion_atom_site_label_1
_geom_torsion_atom_site_label_2
_geom_torsion_atom_site_label_3
_geom_torsion_atom_site_label_4
_geom_torsion
_geom_torsion_site_symmetry_1
C4 N1 C1 C2 -0.6(8) .
C4 N1 C1 S1 -178.6(4) .
Rh1 S1 C1 N1 -160.7(4) .
Rh1 S1 C1 C2 21.3(5) .
C3 N2 C2 C1 0.3(8) .
C3 N2 C2 S2 179.0(5) .
N1 C1 C2 N2 -0.1(9) .
S1 C1 C2 N2 177.8(4) .
N1 C1 C2 S2 -178.8(4) .
S1 C1 C2 S2 -0.9(7) .
Rh1 S2 C2 N2 161.2(4) .
Rh1 S2 C2 N2 -97.9(4) 3_756
Rh1 S2 C2 C1 -20.0(5) .
Rh1 S2 C2 C1 80.9(4) 3_756
C2 N2 C3 C4 0.4(9) .
C1 N1 C4 C3 1.3(9) .
N2 C3 C4 N1 -1.3(10) .
C9 C5 C6 C7 -0.6(7) .
C10 C5 C6 C7 -174.9(6) .
Rh1 C5 C6 C7 61.5(4) .
C9 C5 C6 C11 171.1(6) .
C10 C5 C6 C11 -3.2(10) .
Rh1 C5 C6 C11 -126.8(6) .
C9 C5 C6 Rh1 -62.1(4) .
C10 C5 C6 Rh1 123.6(6) .
C5 C6 C7 C8 -1.9(6) .
C11 C6 C7 C8 -173.6(6) .
Rh1 C6 C7 C8 60.0(4) .
C5 C6 C7 C12 176.5(6) .
C11 C6 C7 C12 4.8(10) .
Rh1 C6 C7 C12 -121.6(6) .
C5 C6 C7 Rh1 -61.9(4) .
C11 C6 C7 Rh1 126.4(6) .
C6 C7 C8 C9 3.6(6) .
C12 C7 C8 C9 -174.7(6) .
Rh1 C7 C8 C9 65.4(4) .
C6 C7 C8 C13 178.2(6) .
C12 C7 C8 C13 -0.1(10) .
Rh1 C7 C8 C13 -120.0(6) .
C6 C7 C8 Rh1 -61.8(4) .
C12 C7 C8 Rh1 119.9(6) .
C7 C8 C9 C5 -4.0(6) .
C13 C8 C9 C5 -178.4(6) .
Rh1 C8 C9 C5 60.2(4) .
C7 C8 C9 C14 174.6(6) .
C13 C8 C9 C14 0.2(10) .
Rh1 C8 C9 C14 -121.2(6) .
C7 C8 C9 Rh1 -64.2(4) .
C13 C8 C9 Rh1 121.4(6) .
C6 C5 C9 C8 2.8(7) .
C10 C5 C9 C8 177.1(6) .
Rh1 C5 C9 C8 -58.7(4) .
C6 C5 C9 C14 -175.7(6) .
C10 C5 C9 C14 -1.5(10) .
Rh1 C5 C9 C14 122.7(6) .
C6 C5 C9 Rh1 61.6(4) .
C10 C5 C9 Rh1 -124.2(6) .
C18 N3 C15 C16 -3.2(10) .
C18 N3 C15 S3 176.4(6) .
Rh2 S3 C15 N3 158.5(5) .
Rh2 S3 C15 N3 -102.0(5) 3_657
Rh2 S3 C15 C16 -22.0(5) .
Rh2 S3 C15 C16 77.5(5) 3_657
C17 N4 C16 C15 -4.1(10) .
C17 N4 C16 S4 178.8(5) .
N3 C15 C16 N4 5.3(10) .
S3 C15 C16 N4 -174.1(5) .
N3 C15 C16 S4 -177.7(5) .
S3 C15 C16 S4 2.8(8) .
Rh2 S4 C16 N4 -164.8(5) .
Rh2 S4 C16 C15 18.1(5) .
C16 N4 C17 C18 1.3(12) .
N4 C17 C18 N3 0.6(14) .
C15 N3 C18 C17 0.3(12) .
C23 C19 C20 C21 -1.3(7) .
C24 C19 C20 C21 -177.3(6) .
Rh2 C19 C20 C21 61.0(4) .
C23 C19 C20 C25 170.8(6) .
C24 C19 C20 C25 -5.2(10) .
Rh2 C19 C20 C25 -126.9(6) .
C23 C19 C20 Rh2 -62.3(4) .
C24 C19 C20 Rh2 121.7(7) .
C19 C20 C21 C22 -0.3(7) .
C25 C20 C21 C22 -172.2(6) .
Rh2 C20 C21 C22 60.8(4) .
C19 C20 C21 C26 176.5(6) .
C25 C20 C21 C26 4.6(11) .
Rh2 C20 C21 C26 -122.3(7) .
C19 C20 C21 Rh2 -61.1(4) .
C25 C20 C21 Rh2 126.9(6) .
C20 C21 C22 C23 1.8(7) .
C26 C21 C22 C23 -175.0(6) .
Rh2 C21 C22 C23 64.2(5) .
C20 C21 C22 C27 177.8(7) .
C26 C21 C22 C27 1.0(11) .
Rh2 C21 C22 C27 -119.8(7) .
C20 C21 C22 Rh2 -62.4(4) .
C26 C21 C22 Rh2 120.8(7) .
C20 C19 C23 C22 2.4(7) .
C24 C19 C23 C22 178.5(6) .
Rh2 C19 C23 C22 -59.4(5) .
C20 C19 C23 C28 -175.6(7) .
C24 C19 C23 C28 0.4(12) .
Rh2 C19 C23 C28 122.5(8) .
C20 C19 C23 Rh2 61.8(4) .
C24 C19 C23 Rh2 -122.1(7) .
C21 C22 C23 C19 -2.6(7) .
C27 C22 C23 C19 -178.7(7) .
Rh2 C22 C23 C19 61.3(5) .
C21 C22 C23 C28 175.5(6) .
C27 C22 C23 C28 -0.6(11) .
Rh2 C22 C23 C28 -120.6(7) .
C21 C22 C23 Rh2 -63.9(4) .
C27 C22 C23 Rh2 120.0(7) .
